data_4035385
loop_
_publ_author_name
'Sakata, Yuki'
'Yasui, Eiko'
'Takatori, Kazuhiko'
'Suzuki, Yuji'
'Mizukami, Megumi'
'Nagumo, Shinji'

_publ_section_title
;
 Syntheses of Polycyclic Tetrahydrofurans by Cascade Reactions Consisting
 of Five-Membered Ring Selective Prins Cyclization and Friedel-Crafts
 Cyclization.
;
_journal_issue 16
_journal_name_full 'The Journal of organic chemistry'
_journal_page_first 9103
_journal_page_last 9118
_journal_paper_doi 10.1021/acs.joc.8b01195
_journal_volume 83
_journal_year 2018
_chemical_formula_moiety 'C5 H5 B F3 N O'
_chemical_formula_sum 'C5 H5 B F3 N O'
_chemical_formula_weight 162.91
_space_group_IT_number 2
_space_group_name_Hall '-P 1'
_space_group_name_H-M_alt 'P -1'
_symmetry_cell_setting triclinic
_symmetry_Int_Tables_number 2
_symmetry_space_group_name_Hall '-P 1'
_symmetry_space_group_name_H-M 'P -1'
_atom_sites_solution_hydrogens geom
_atom_sites_solution_primary direct
_atom_sites_solution_secondary difmap
_cell_angle_alpha 99.351(3)
_cell_angle_beta 93.072(3)
_cell_angle_gamma 93.314(3)
_cell_formula_units_Z 2
_cell_length_a 4.59803(16)
_cell_length_b 7.9130(3)
_cell_length_c 9.0802(4)
_cell_measurement_reflns_used 1072
_cell_measurement_temperature 93
_cell_measurement_theta_max 67.67
_cell_measurement_theta_min 4.95
_cell_volume 324.77(2)
_computing_cell_refinement 'RAPID AUTO'
_computing_data_collection 'RAPID AUTO (Rigaku, ????)'
_computing_data_reduction 'RAPID AUTO'
_computing_molecular_graphics 'CrystalStructure 4.0'
_computing_publication_material 'CrystalStructure 4.0 (Rigaku, 2010)'
_computing_structure_refinement 'SHELXL97 (Sheldrick, 2008)'
_computing_structure_solution 'SIR92 (Altomare, et al., 1994)'
_diffrn_ambient_temperature 93
_diffrn_detector_area_resol_mean 10.000
_diffrn_measured_fraction_theta_full 0.976
_diffrn_measured_fraction_theta_max 0.976
_diffrn_measurement_device_type 'Rigaku R-AXIS RAPID'
_diffrn_measurement_method \w
_diffrn_radiation_type 'Cu K\a'
_diffrn_radiation_wavelength 1.54187
_diffrn_reflns_av_R_equivalents 0.0553
_diffrn_reflns_limit_h_max 5
_diffrn_reflns_limit_h_min -5
_diffrn_reflns_limit_k_max 9
_diffrn_reflns_limit_k_min -9
_diffrn_reflns_limit_l_max 10
_diffrn_reflns_limit_l_min -10
_diffrn_reflns_number 3526
_diffrn_reflns_theta_full 68.10
_diffrn_reflns_theta_max 68.10
_diffrn_standards_number 0
_exptl_absorpt_coefficient_mu 1.520
_exptl_absorpt_correction_T_max 0.913
_exptl_absorpt_correction_T_min 0.729
_exptl_absorpt_correction_type multi-scan
_exptl_absorpt_process_details 'ABSCOR (Rigaku, 1995)'
_exptl_crystal_colour colorless
_exptl_crystal_density_diffrn 1.666
_exptl_crystal_density_method 'not measured'
_exptl_crystal_description platelet
_exptl_crystal_F_000 164.00
_exptl_crystal_size_max 0.260
_exptl_crystal_size_mid 0.140
_exptl_crystal_size_min 0.060
_refine_diff_density_max 0.320
_refine_diff_density_min -0.370
_refine_ls_extinction_method none
_refine_ls_goodness_of_fit_ref 1.123
_refine_ls_hydrogen_treatment constr
_refine_ls_number_parameters 104
_refine_ls_number_reflns 1162
_refine_ls_number_restraints 66
_refine_ls_R_factor_gt 0.0464
_refine_ls_shift/su_max 0.000
_refine_ls_structure_factor_coef Fsqd
_refine_ls_weighting_details 'w = 1/[\s^2^(Fo^2^)+(0.0647P)^2^+0.0382P] where P=(Fo^2^+2Fc^2^)/3'
_refine_ls_weighting_scheme calc
_refine_ls_wR_factor_ref 0.1354
_reflns_number_gt 886
_reflns_number_total 1162
_reflns_threshold_expression F^2^>2.0\s(F^2^)
_cod_data_source_file jo8b01195_si_006.cif
_cod_data_source_block EYpyrroleCHO2
_cod_original_cell_volume 324.78(2)
_cod_database_code 4035385

loop_
_symmetry_equiv_pos_site_id
_symmetry_equiv_pos_as_xyz
1 +X,+Y,+Z
2 -X,-Y,-Z

loop_
_atom_site_label
_atom_site_type_symbol
_atom_site_fract_x
_atom_site_fract_y
_atom_site_fract_z
_atom_site_U_iso_or_equiv
_atom_site_adp_type
_atom_site_occupancy
_atom_site_symmetry_multiplicity
_atom_site_calc_flag
_atom_site_refinement_flags
F9 F 1.1208(4) 0.34602(17) 0.85406(14) 0.0370(5) Uani 1.0 2 d .
F10 F 0.7990(3) 0.17897(16) 0.68656(17) 0.0378(5) Uani 1.0 2 d .
F11 F 1.1935(3) 0.31199(18) 0.60545(15) 0.0366(5) Uani 1.0 2 d .
O7 O 0.8195(4) 0.4765(2) 0.68851(17) 0.0281(4) Uani 1.0 2 d .
N1 N 0.4646(5) 0.7550(3) 0.6482(3) 0.0277(5) Uani 1.0 2 d .
C2 C 0.5242(6) 0.6944(3) 0.7806(3) 0.0267(5) Uani 1.0 2 d .
C3 C 0.3740(6) 0.7943(3) 0.8909(3) 0.0288(5) Uani 1.0 2 d .
C4 C 0.2289(6) 0.9118(3) 0.8238(3) 0.0290(5) Uani 1.0 2 d .
C5 C 0.2915(6) 0.8844(3) 0.6736(3) 0.0283(5) Uani 1.0 2 d .
C6 C 0.6956(6) 0.5602(3) 0.7972(3) 0.0280(5) Uani 1.0 2 d .
B8 B 0.9907(7) 0.3219(4) 0.7108(3) 0.0264(6) Uani 1.0 2 d .
H1 H 0.5413 0.7124 0.5568 0.0443 Uiso 1.0 2 calc R
H3 H 0.3732 0.7827 0.9934 0.0346 Uiso 1.0 2 calc R
H4 H 0.1089 0.9956 0.8709 0.0347 Uiso 1.0 2 calc R
H5 H 0.2214 0.9482 0.6007 0.0340 Uiso 1.0 2 calc R
H6 H 0.7223 0.5289 0.8935 0.0336 Uiso 1.0 2 calc R

loop_
_atom_site_aniso_label
_atom_site_aniso_U_11
_atom_site_aniso_U_22
_atom_site_aniso_U_33
_atom_site_aniso_U_12
_atom_site_aniso_U_13
_atom_site_aniso_U_23
F9 0.0484(11) 0.0381(9) 0.0243(8) 0.0087(7) -0.0038(7) 0.0045(6)
F10 0.0321(9) 0.0273(8) 0.0532(10) 0.0006(7) -0.0011(7) 0.0063(7)
F11 0.0312(9) 0.0498(10) 0.0319(9) 0.0131(7) 0.0114(7) 0.0098(7)
O7 0.0272(8) 0.0295(8) 0.0275(8) 0.0042(7) 0.0052(6) 0.0019(6)
N1 0.0292(9) 0.0278(8) 0.0261(8) 0.0044(7) 0.0036(7) 0.0028(7)
C2 0.0277(8) 0.0263(8) 0.0263(8) 0.0025(7) 0.0029(7) 0.0043(6)
C3 0.0301(9) 0.0282(8) 0.0279(8) 0.0020(8) 0.0036(7) 0.0032(7)
C4 0.0299(9) 0.0274(8) 0.0294(9) 0.0046(8) 0.0037(8) 0.0028(7)
C5 0.0297(9) 0.0275(8) 0.0280(8) 0.0050(7) 0.0020(7) 0.0040(7)
C6 0.0277(9) 0.0286(8) 0.0272(8) 0.0012(7) 0.0040(7) 0.0026(7)
B8 0.0254(11) 0.0280(10) 0.0261(10) 0.0048(9) 0.0046(9) 0.0031(9)

loop_
_atom_type_symbol
_atom_type_description
_atom_type_scat_dispersion_real
_atom_type_scat_dispersion_imag
_atom_type_scat_source
C C 0.0181 0.0091
;
International Tables for Crystallography
(1992, Vol. C, Tables 4.2.6.8 and 6.1.1.4)
;
H H 0.0000 0.0000
;
International Tables for Crystallography
(1992, Vol. C, Table 6.1.1.4)
;
B B 0.0090 0.0039
;
International Tables for Crystallography
(1992, Vol. C, Tables 4.2.6.8 and 6.1.1.4)
;
F F 0.0727 0.0534
;
International Tables for Crystallography
(1992, Vol. C, Tables 4.2.6.8 and 6.1.1.4)
;
N N 0.0311 0.0180
;
International Tables for Crystallography
(1992, Vol. C, Tables 4.2.6.8 and 6.1.1.4)
;
O O 0.0492 0.0322
;
International Tables for Crystallography
(1992, Vol. C, Tables 4.2.6.8 and 6.1.1.4)
;

loop_
_geom_angle_atom_site_label_1
_geom_angle_atom_site_label_2
_geom_angle_atom_site_label_3
_geom_angle
_geom_angle_publ_flag
C6 O7 B8 120.5(2) yes
C2 N1 C5 109.1(2) yes
N1 C2 C3 106.6(2) yes
N1 C2 C6 125.5(3) yes
C3 C2 C6 127.9(3) yes
C2 C3 C4 107.8(3) yes
C3 C4 C5 106.9(3) yes
N1 C5 C4 109.5(3) yes
O7 C6 C2 122.7(3) yes
F9 B8 F10 110.6(3) yes
F9 B8 F11 111.7(3) yes
F9 B8 O7 110.10(19) yes
F10 B8 F11 111.16(19) yes
F10 B8 O7 107.9(2) yes
F11 B8 O7 105.2(2) yes
C2 N1 H1 124.357 no
C5 N1 H1 126.501 no
C2 C3 H3 126.077 no
C4 C3 H3 126.083 no
C3 C4 H4 126.533 no
C5 C4 H4 126.536 no
N1 C5 H5 125.233 no
C4 C5 H5 125.232 no
O7 C6 H6 118.674 no
C2 C6 H6 118.669 no

loop_
_geom_bond_atom_site_label_1
_geom_bond_atom_site_label_2
_geom_bond_distance
_geom_bond_publ_flag
F9 B8 1.381(3) yes
F10 B8 1.374(3) yes
F11 B8 1.368(4) yes
O7 C6 1.276(3) yes
O7 B8 1.528(4) yes
N1 C2 1.385(4) yes
N1 C5 1.331(4) yes
C2 C3 1.409(4) yes
C2 C6 1.381(4) yes
C3 C4 1.376(4) yes
C4 C5 1.393(4) yes
N1 H1 0.938 no
C3 H3 0.950 no
C4 H4 0.950 no
C5 H5 0.950 no
C6 H6 0.950 no

loop_
_geom_contact_atom_site_label_1
_geom_contact_atom_site_label_2
_geom_contact_distance
_geom_contact_publ_flag
_geom_contact_site_symmetry_2
F9 C6 2.742(3) no .
F10 C6 3.093(3) no .
F11 C6 3.459(3) no .
O7 N1 2.875(3) no .
C4 C6 3.596(4) no .
C5 C6 3.543(4) no .
F9 F9 3.5674(19) no 2_767
F9 C2 3.409(3) no 1_655
F9 C3 3.589(3) no 2_667
F9 C3 3.543(3) no 2_767
F9 C4 3.469(3) no 1_645
F9 C6 3.168(3) no 1_655
F9 C6 3.189(3) no 2_767
F10 F11 3.126(2) no 1_455
F10 N1 3.565(3) no 1_545
F10 N1 3.343(3) no 2_666
F10 C4 3.317(3) no 1_645
F10 C5 3.186(3) no 1_545
F10 C5 3.335(3) no 1_645
F10 C5 3.228(3) no 2_666
F11 F10 3.126(2) no 1_655
F11 O7 3.092(2) no 1_655
F11 O7 3.373(3) no 2_766
F11 N1 2.854(3) no 2_766
F11 C2 3.412(3) no 1_655
F11 C5 3.587(3) no 1_645
F11 C5 3.395(3) no 2_666
F11 C6 3.186(3) no 1_655
O7 F11 3.092(2) no 1_455
O7 F11 3.373(3) no 2_766
O7 N1 3.447(3) no 2_666
O7 C2 3.573(3) no 1_655
N1 F10 3.565(3) no 1_565
N1 F10 3.343(3) no 2_666
N1 F11 2.854(3) no 2_766
N1 O7 3.447(3) no 2_666
C2 F9 3.409(3) no 1_455
C2 F11 3.412(3) no 1_455
C2 O7 3.573(3) no 1_455
C2 C4 3.552(4) no 1_655
C3 F9 3.589(3) no 2_667
C3 F9 3.543(3) no 2_767
C3 C4 3.535(3) no 2_677
C3 C6 3.525(4) no 1_455
C4 F9 3.469(3) no 1_465
C4 F10 3.317(3) no 1_465
C4 C2 3.552(4) no 1_455
C4 C3 3.535(3) no 2_677
C4 C6 3.570(4) no 1_455
C5 F10 3.335(3) no 1_465
C5 F10 3.186(3) no 1_565
C5 F10 3.228(3) no 2_666
C5 F11 3.587(3) no 1_465
C5 F11 3.395(3) no 2_666
C6 F9 3.168(3) no 1_455
C6 F9 3.189(3) no 2_767
C6 F11 3.186(3) no 1_455
C6 C3 3.525(4) no 1_655
C6 C4 3.570(4) no 1_655
F9 H6 2.4057 no .
F10 H6 3.1328 no .
O7 H1 2.7179 no .
N1 H3 3.1587 no .
N1 H4 3.1388 no .
N1 H6 3.2898 no .
C2 H4 3.1718 no .
C2 H5 3.1285 no .
C3 H1 3.1438 no .
C3 H5 3.1403 no .
C3 H6 2.7163 no .
C4 H1 3.1341 no .
C5 H3 3.1453 no .
C6 H1 2.7398 no .
C6 H3 2.8348 no .
B8 H6 2.5547 no .
H1 H5 2.4378 no .
H3 H4 2.5007 no .
H3 H6 2.7149 no .
H4 H5 2.5070 no .
F9 H3 3.5841 no 1_655
F9 H3 2.9401 no 2_667
F9 H3 2.9594 no 2_767
F9 H4 2.7991 no 1_645
F9 H6 3.0225 no 1_655
F9 H6 2.3997 no 2_767
F10 H1 2.9108 no 2_666
F10 H3 3.0256 no 2_667
F10 H4 2.7763 no 1_645
F10 H5 3.1229 no 1_545
F10 H5 2.7971 no 1_645
F10 H5 2.6333 no 2_666
F11 H1 3.5686 no 1_655
F11 H1 3.5947 no 2_666
F11 H1 1.9549 no 2_766
F11 H5 2.8825 no 1_645
F11 H5 3.0483 no 2_666
O7 H1 2.8606 no 2_666
C2 H4 3.4599 no 1_655
C3 H3 3.4544 no 2_677
C3 H4 3.4853 no 2_577
C3 H4 3.3043 no 2_677
C3 H6 3.5619 no 1_455
C3 H6 3.4875 no 2_667
C4 H3 3.1315 no 2_677
C4 H4 3.2513 no 2_577
C6 H3 3.5666 no 2_667
B8 H1 3.3220 no 2_666
B8 H1 3.3202 no 2_766
B8 H3 3.4267 no 2_667
B8 H4 3.2198 no 1_645
B8 H5 3.2224 no 1_645
B8 H5 3.3195 no 2_666
H1 F10 2.9108 no 2_666
H1 F11 3.5686 no 1_455
H1 F11 3.5947 no 2_666
H1 F11 1.9549 no 2_766
H1 O7 2.8606 no 2_666
H1 B8 3.3220 no 2_666
H1 B8 3.3202 no 2_766
H1 H1 3.3450 no 2_666
H1 H5 3.5170 no 1_655
H1 H5 3.3951 no 2_676
H3 F9 3.5841 no 1_455
H3 F9 2.9401 no 2_667
H3 F9 2.9594 no 2_767
H3 F10 3.0256 no 2_667
H3 C3 3.4544 no 2_677
H3 C4 3.1315 no 2_677
H3 C6 3.5666 no 2_667
H3 B8 3.4267 no 2_667
H3 H3 3.5477 no 2_677
H3 H4 3.0904 no 2_577
H3 H4 2.9610 no 2_677
H3 H6 3.4978 no 1_455
H3 H6 2.8418 no 2_667
H4 F9 2.7991 no 1_465
H4 F10 2.7763 no 1_465
H4 C2 3.4599 no 1_455
H4 C3 3.4853 no 2_577
H4 C3 3.3043 no 2_677
H4 C4 3.2513 no 2_577
H4 B8 3.2198 no 1_465
H4 H3 3.0904 no 2_577
H4 H3 2.9610 no 2_677
H4 H4 2.5915 no 2_577
H5 F10 2.7971 no 1_465
H5 F10 3.1229 no 1_565
H5 F10 2.6333 no 2_666
H5 F11 2.8825 no 1_465
H5 F11 3.0483 no 2_666
H5 B8 3.2224 no 1_465
H5 B8 3.3195 no 2_666
H5 H1 3.5170 no 1_455
H5 H1 3.3951 no 2_676
H5 H5 2.9055 no 2_576
H5 H5 3.3657 no 2_676
H6 F9 3.0225 no 1_455
H6 F9 2.3997 no 2_767
H6 C3 3.5619 no 1_655
H6 C3 3.4875 no 2_667
H6 H3 3.4978 no 1_655
H6 H3 2.8418 no 2_667
H6 H6 2.9558 no 2_667
H6 H6 3.2196 no 2_767

loop_
_geom_hbond_atom_site_label_D
_geom_hbond_atom_site_label_H
_geom_hbond_atom_site_label_A
_geom_hbond_site_symmetry_A
_geom_hbond_distance_DA
_geom_hbond_distance_DH
_geom_hbond_distance_HA
_geom_hbond_angle_DHA
_geom_hbond_publ_flag
N1 H1 F11 2_766 2.854(3) 0.938 1.955 159.7 no

loop_
_geom_torsion_atom_site_label_1
_geom_torsion_atom_site_label_2
_geom_torsion_atom_site_label_3
_geom_torsion_atom_site_label_4
_geom_torsion
_geom_torsion_publ_flag
C6 O7 B8 F9 -32.9(3) no
C6 O7 B8 F10 87.9(3) no
C6 O7 B8 F11 -153.30(18) no
B8 O7 C6 C2 -176.05(18) no
C2 N1 C5 C4 -0.7(3) no
C5 N1 C2 C3 0.4(3) no
C5 N1 C2 C6 179.7(2) no
N1 C2 C3 C4 -0.0(3) no
N1 C2 C6 O7 0.0(4) no
C3 C2 C6 O7 179.1(2) no
C6 C2 C3 C4 -179.3(3) no
C2 C3 C4 C5 -0.3(3) no
C3 C4 C5 N1 0.6(3) no
